data_1553548
loop_
_publ_author_name
'Wilbuer, J.'
'Grenz, D. C.'
'Schnakenburg, G.'
'Esser, B.'

_publ_section_title
;
 Donor- and acceptor-functionalized dibenzo[a,e]pentalenes: modulation of
 the electronic band gap
;
_journal_issue 5
_journal_name_full 'Organic Chemistry Frontiers'
_journal_page_first 658
_journal_paper_doi 10.1039/C6QO00487C
_journal_volume 4
_journal_year 2017
_chemical_formula_moiety 'C20 H16 Br2'
_chemical_formula_sum 'C20 H16 Br2'
_chemical_formula_weight 416.15
_space_group_crystal_system monoclinic
_space_group_IT_number 14
_space_group_name_Hall '-P 2ybc'
_space_group_name_H-M_alt 'P 1 21/c 1'
_atom_sites_solution_hydrogens geom
_atom_sites_solution_primary direct
_audit_creation_date 2014-09-04
_audit_creation_method
;
Olex2 1.2
(compiled 2014.07.22 svn.r2960 for OlexSys, GUI svn.r4862)
;
_audit_update_record
;
2016-07-26 deposited with the CCDC.
2016-09-27 downloaded from the CCDC.
;
_cell_angle_alpha 90
_cell_angle_beta 111.660(10)
_cell_angle_gamma 90
_cell_formula_units_Z 2
_cell_length_a 6.6723(15)
_cell_length_b 8.653(2)
_cell_length_c 15.099(3)
_cell_measurement_reflns_used 7496
_cell_measurement_temperature 123
_cell_measurement_theta_max 30.92
_cell_measurement_theta_min 2.77
_cell_volume 810.2(3)
_computing_cell_refinement 'SAINT v8.34A (Bruker, 2013)'
_computing_data_reduction 'SAINT v8.34A (Bruker, 2013)'
_computing_molecular_graphics 'Olex2 (Dolomanov et al., 2009)'
_computing_publication_material 'Olex2 (Dolomanov et al., 2009)'
_computing_structure_refinement 'ShelXL (Sheldrick, 2008)'
_computing_structure_solution 'ShelXS (Sheldrick, 2008)'
_diffrn_ambient_temperature 123.15
_diffrn_detector_area_resol_mean 8
_diffrn_measured_fraction_theta_full 0.999
_diffrn_measured_fraction_theta_max 1.000
_diffrn_measurement_device_type 'Bruker X8-KappaApexII'
_diffrn_measurement_method 'fine slicing \w and \f scans'
_diffrn_radiation_monochromator graphite
_diffrn_radiation_type MoK\a
_diffrn_radiation_wavelength 0.71073
_diffrn_reflns_av_R_equivalents 0.0682
_diffrn_reflns_av_unetI/netI 0.0400
_diffrn_reflns_Laue_measured_fraction_full 0.999
_diffrn_reflns_Laue_measured_fraction_max 1.000
_diffrn_reflns_limit_h_max 8
_diffrn_reflns_limit_h_min -8
_diffrn_reflns_limit_k_max 11
_diffrn_reflns_limit_k_min -11
_diffrn_reflns_limit_l_max 19
_diffrn_reflns_limit_l_min -19
_diffrn_reflns_number 14546
_diffrn_reflns_point_group_measured_fraction_full 0.999
_diffrn_reflns_point_group_measured_fraction_max 1.000
_diffrn_reflns_theta_full 25.242
_diffrn_reflns_theta_max 27.998
_diffrn_reflns_theta_min 2.766
_diffrn_source 'sealed tube'
_diffrn_standards_number 0
_exptl_absorpt_coefficient_mu 4.996
_exptl_absorpt_correction_T_max 0.7462
_exptl_absorpt_correction_T_min 0.3613
_exptl_absorpt_correction_type empirical
_exptl_absorpt_process_details
;
SADABS-2012/1 (Bruker,2012) was used for absorption correction.
wR2(int) was 0.1301 before and 0.0836 after correction.
The Ratio of minimum to maximum transmission is 0.4842.
The \l/2 correction factor is 0.0015.
;
_exptl_crystal_colour 'clear red'
_exptl_crystal_colour_lustre clear
_exptl_crystal_colour_primary red
_exptl_crystal_density_diffrn 1.706
_exptl_crystal_description block
_exptl_crystal_F_000 412
_exptl_crystal_size_max 0.28
_exptl_crystal_size_mid 0.24
_exptl_crystal_size_min 0.12
_refine_diff_density_max 1.163
_refine_diff_density_min -2.027
_refine_diff_density_rms 0.198
_refine_ls_extinction_method none
_refine_ls_goodness_of_fit_ref 1.076
_refine_ls_hydrogen_treatment constr
_refine_ls_matrix_type full
_refine_ls_number_parameters 101
_refine_ls_number_reflns 1952
_refine_ls_number_restraints 0
_refine_ls_restrained_S_all 1.076
_refine_ls_R_factor_all 0.0845
_refine_ls_R_factor_gt 0.0628
_refine_ls_shift/su_max 0.000
_refine_ls_shift/su_mean 0.000
_refine_ls_structure_factor_coef Fsqd
_refine_ls_weighting_details
;
 w=1/[\s^2^(Fo^2^)+(0.1066P)^2^+2.4968P]
 where P=(Fo^2^+2Fc^2^)/3
;
_refine_ls_weighting_scheme calc
_refine_ls_wR_factor_gt 0.1605
_refine_ls_wR_factor_ref 0.1831
_reflns_Friedel_coverage 0.000
_reflns_number_gt 1484
_reflns_number_total 1952
_reflns_threshold_expression 'I > 2\s(I)'
_cod_data_source_file c6qo00487c2.cif
_cod_data_source_block 3666f
_cod_database_code 1553548
_shelxl_version_number 2013-2
_shelx_space_group_comment
;
The symmetry employed for this shelxl refinement is uniquely defined
by the following loop, which should always be used as a source of
symmetry information in preference to the above space-group names.
They are only intended as comments.
;
_shelx_estimated_absorpt_t_max 0.585
_shelx_estimated_absorpt_t_min 0.335
_olex2_refinement_description
;
1. Fixed Uiso
 At 1.2 times of:
  All C(H) groups, All C(H,H) groups
 At 1.5 times of:
  All C(H,H,H) groups
2.a Secondary CH2 refined with riding coordinates:
 C9(H9A,H9B)
2.b Aromatic/amide H refined with riding coordinates:
 C2(H2), C3(H3), C6(H6)
2.c Idealised Me refined as rotating group:
 C10(H10A,H10B,H10C)
;
_olex2_submission_special_instructions 'No special instructions were received'

loop_
_space_group_symop_operation_xyz
'x, y, z'
'-x, y+1/2, -z+1/2'
'-x, -y, -z'
'x, -y-1/2, z-1/2'

loop_
_atom_site_label
_atom_site_type_symbol
_atom_site_fract_x
_atom_site_fract_y
_atom_site_fract_z
_atom_site_U_iso_or_equiv
_atom_site_adp_type
_atom_site_occupancy
_atom_site_site_symmetry_order
_atom_site_calc_flag
_atom_site_refinement_flags_posn
Br Br 0.04212(9) -0.90594(7) -0.21256(4) 0.0357(3) Uani 1 1 d .
C1 C 0.2072(9) -0.9007(6) -0.2931(4) 0.0273(11) Uani 1 1 d .
C2 C 0.3440(8) -0.7773(6) -0.2855(4) 0.0264(10) Uani 1 1 d .
H2 H 0.3546 -0.6960 -0.2417 0.032 Uiso 1 1 calc R
C3 C 0.4672(8) -0.7736(6) -0.3434(4) 0.0256(10) Uani 1 1 d .
H3 H 0.5632 -0.6904 -0.3391 0.031 Uiso 1 1 calc R
C4 C 0.4461(8) -0.8939(6) -0.4070(3) 0.0227(10) Uani 1 1 d .
C5 C 0.2995(8) -1.0171(6) -0.4144(3) 0.0233(10) Uani 1 1 d .
C6 C 0.1770(8) -1.0225(6) -0.3579(4) 0.0255(10) Uani 1 1 d .
H6 H 0.0780 -1.1039 -0.3628 0.031 Uiso 1 1 calc R
C7 C 0.5455(8) -0.9267(5) -0.4773(4) 0.0240(10) Uani 1 1 d .
C8 C 0.6940(8) -0.8715(6) -0.5114(4) 0.0250(10) Uani 1 1 d .
C9 C 0.8220(8) -0.7246(6) -0.4868(4) 0.0258(10) Uani 1 1 d .
H9A H 0.9671 -0.7432 -0.4883 0.031 Uiso 1 1 calc R
H9B H 0.8403 -0.6931 -0.4212 0.031 Uiso 1 1 calc R
C10 C 0.7133(9) -0.5939(6) -0.5555(4) 0.0272(11) Uani 1 1 d .
H10A H 0.7979 -0.4989 -0.5350 0.041 Uiso 1 1 calc GR
H10B H 0.5678 -0.5774 -0.5558 0.041 Uiso 1 1 calc GR
H10C H 0.7045 -0.6214 -0.6198 0.041 Uiso 1 1 calc GR

loop_
_atom_site_aniso_label
_atom_site_aniso_U_11
_atom_site_aniso_U_22
_atom_site_aniso_U_33
_atom_site_aniso_U_23
_atom_site_aniso_U_13
_atom_site_aniso_U_12
Br 0.0432(4) 0.0425(4) 0.0330(4) 0.0027(2) 0.0277(3) 0.0048(2)
C1 0.028(3) 0.037(3) 0.024(2) 0.006(2) 0.018(2) 0.006(2)
C2 0.031(3) 0.030(2) 0.021(2) -0.003(2) 0.013(2) 0.004(2)
C3 0.027(2) 0.031(2) 0.022(2) 0.001(2) 0.0127(19) 0.001(2)
C4 0.027(2) 0.028(2) 0.018(2) 0.0009(18) 0.0129(19) 0.0004(18)
C5 0.026(2) 0.025(2) 0.021(2) 0.0031(18) 0.0113(19) -0.0012(19)
C6 0.028(3) 0.031(2) 0.023(2) 0.006(2) 0.016(2) 0.004(2)
C7 0.027(3) 0.027(2) 0.025(2) 0.0017(19) 0.018(2) -0.0001(19)
C8 0.025(2) 0.029(2) 0.025(3) 0.0026(19) 0.014(2) 0.001(2)
C9 0.028(2) 0.028(2) 0.023(2) -0.002(2) 0.0112(19) -0.004(2)
C10 0.031(3) 0.025(2) 0.027(3) 0.0034(19) 0.012(2) -0.006(2)

loop_
_atom_type_symbol
_atom_type_description
_atom_type_scat_dispersion_real
_atom_type_scat_dispersion_imag
_atom_type_scat_source
C C 0.0033 0.0016 'International Tables Vol C Tables 4.2.6.8 and 6.1.1.4'
H H 0.0000 0.0000 'International Tables Vol C Tables 4.2.6.8 and 6.1.1.4'
Br Br -0.2901 2.4595 'International Tables Vol C Tables 4.2.6.8 and 6.1.1.4'

loop_
_geom_angle_atom_site_label_1
_geom_angle_atom_site_label_2
_geom_angle_atom_site_label_3
_geom_angle
_geom_angle_site_symmetry_1
_geom_angle_site_symmetry_3
C2 C1 Br 118.8(4) . .
C2 C1 C6 124.0(5) . .
C6 C1 Br 117.2(4) . .
C1 C2 H2 120.5 . .
C1 C2 C3 119.1(5) . .
C3 C2 H2 120.5 . .
C2 C3 H3 120.6 . .
C4 C3 C2 118.7(5) . .
C4 C3 H3 120.6 . .
C3 C4 C5 120.5(5) . .
C3 C4 C7 133.3(5) . .
C5 C4 C7 106.2(4) . .
C4 C5 C8 109.5(4) . 3_634
C6 C5 C4 121.5(5) . .
C6 C5 C8 129.0(5) . 3_634
C1 C6 H6 121.9 . .
C5 C6 C1 116.1(5) . .
C5 C6 H6 121.9 . .
C7 C7 C4 106.6(5) 3_634 .
C8 C7 C4 142.1(5) . .
C8 C7 C7 111.2(6) . 3_634
C5 C8 C9 124.2(4) 3_634 .
C7 C8 C5 106.5(4) . 3_634
C7 C8 C9 129.2(5) . .
C8 C9 H9A 109.2 . .
C8 C9 H9B 109.2 . .
C8 C9 C10 112.1(4) . .
H9A C9 H9B 107.9 . .
C10 C9 H9A 109.2 . .
C10 C9 H9B 109.2 . .
C9 C10 H10A 109.5 . .
C9 C10 H10B 109.5 . .
C9 C10 H10C 109.5 . .
H10A C10 H10B 109.5 . .
H10A C10 H10C 109.5 . .
H10B C10 H10C 109.5 . .

loop_
_geom_bond_atom_site_label_1
_geom_bond_atom_site_label_2
_geom_bond_distance
_geom_bond_site_symmetry_2
Br C1 1.919(5) .
C1 C2 1.382(8) .
C1 C6 1.401(7) .
C2 H2 0.9500 .
C2 C3 1.405(7) .
C3 H3 0.9500 .
C3 C4 1.387(7) .
C4 C5 1.423(7) .
C4 C7 1.472(7) .
C5 C6 1.383(7) .
C5 C8 1.491(7) 3_634
C6 H6 0.9500 .
C7 C7 1.462(10) 3_634
C7 C8 1.360(7) .
C8 C5 1.491(7) 3_634
C8 C9 1.500(7) .
C9 H9A 0.9900 .
C9 H9B 0.9900 .
C9 C10 1.524(7) .
C10 H10A 0.9800 .
C10 H10B 0.9800 .
C10 H10C 0.9800 .

loop_
_geom_torsion_atom_site_label_1
_geom_torsion_atom_site_label_2
_geom_torsion_atom_site_label_3
_geom_torsion_atom_site_label_4
_geom_torsion
_geom_torsion_site_symmetry_1
_geom_torsion_site_symmetry_4
Br C1 C2 C3 179.2(4) . .
Br C1 C6 C5 -179.3(4) . .
C1 C2 C3 C4 0.5(7) . .
C2 C1 C6 C5 2.1(8) . .
C2 C3 C4 C5 1.0(7) . .
C2 C3 C4 C7 179.4(5) . .
C3 C4 C5 C6 -1.0(8) . .
C3 C4 C5 C8 179.0(5) . 3_634
C3 C4 C7 C7 -179.8(6) . 3_634
C3 C4 C7 C8 3.1(12) . .
C4 C5 C6 C1 -0.5(7) . .
C4 C7 C8 C5 178.7(7) . 3_634
C4 C7 C8 C9 -4.6(11) . .
C5 C4 C7 C7 -1.2(7) . 3_634
C5 C4 C7 C8 -178.4(7) . .
C5 C8 C9 C10 82.2(6) 3_634 .
C6 C1 C2 C3 -2.2(8) . .
C7 C4 C5 C6 -179.8(5) . .
C7 C4 C5 C8 0.3(6) . 3_634
C7 C7 C8 C5 1.7(7) 3_634 3_634
C7 C7 C8 C9 178.4(5) 3_634 .
C7 C8 C9 C10 -94.0(7) . .
C8 C5 C6 C1 179.4(5) 3_634 .
